data_1558072
loop_
_publ_author_name
'Li, Jing'
'Lutz, Martin'
'Klein Gebbink, Robertus J. M.'

_publ_section_title
;
 N,N,O-Coordinated tricarbonylrhenium precatalysts for the aerobic
 deoxydehydration of diols and polyols
;
_journal_issue 11
_journal_name_full 'Catalysis Science &amp; Technology'
_journal_page_first 3782
_journal_page_last 3788
_journal_paper_doi 10.1039/D0CY00618A
_journal_volume 10
_journal_year 2020
_chemical_formula_moiety 'C15 H19 N2 O4 Re'
_chemical_formula_sum 'C15 H19 N2 O4 Re'
_chemical_formula_weight 477.52
_space_group_crystal_system monoclinic
_space_group_IT_number 14
_space_group_name_Hall '-P 2ybc'
_space_group_name_H-M_alt 'P 1 21/c 1'
_atom_sites_solution_hydrogens difmap
_atom_sites_solution_primary dual
_atom_sites_solution_secondary difmap
_audit_creation_method SHELXL-2018/3
_audit_update_record
;
2020-01-17 deposited with the CCDC.	2020-05-14 downloaded from the CCDC.
;
_cell_angle_alpha 90
_cell_angle_beta 90.801(3)
_cell_angle_gamma 90
_cell_formula_units_Z 4
_cell_length_a 14.6069(6)
_cell_length_b 8.8710(4)
_cell_length_c 12.0927(8)
_cell_measurement_reflns_used 19368
_cell_measurement_temperature 150(2)
_cell_measurement_theta_max 27.53
_cell_measurement_theta_min 2.67
_cell_volume 1566.79(14)
_computing_cell_refinement Peakref
_computing_data_collection Apex3
_computing_data_reduction 'Eval15, Twinabs'
_computing_structure_refinement 'SHELXL-2018/3 (Sheldrick, 2018)'
_computing_structure_solution SHELXT
_diffrn_ambient_temperature 150(2)
_diffrn_measured_fraction_theta_full 1.000
_diffrn_measured_fraction_theta_max 0.998
_diffrn_measurement_device_type 'Bruker Kappa ApexII'
_diffrn_measurement_method '\f and \w scans'
_diffrn_radiation_type MoK\a
_diffrn_radiation_wavelength 0.71073
_diffrn_reflns_av_R_equivalents 0.0498
_diffrn_reflns_av_unetI/netI 0.0280
_diffrn_reflns_Laue_measured_fraction_full 1.000
_diffrn_reflns_Laue_measured_fraction_max 0.998
_diffrn_reflns_limit_h_max 18
_diffrn_reflns_limit_h_min -18
_diffrn_reflns_limit_k_max 11
_diffrn_reflns_limit_k_min -11
_diffrn_reflns_limit_l_max 15
_diffrn_reflns_limit_l_min -15
_diffrn_reflns_number 54428
_diffrn_reflns_point_group_measured_fraction_full 1.000
_diffrn_reflns_point_group_measured_fraction_max 0.998
_diffrn_reflns_theta_full 25.242
_diffrn_reflns_theta_max 27.548
_diffrn_reflns_theta_min 2.686
_diffrn_source 'sealed tube'
_exptl_absorpt_coefficient_mu 7.775
_exptl_absorpt_correction_T_max 0.4305
_exptl_absorpt_correction_T_min 0.1658
_exptl_absorpt_correction_type multi-scan
_exptl_absorpt_process_details TWINABS-2012/1
_exptl_crystal_colour colourless
_exptl_crystal_density_diffrn 2.024
_exptl_crystal_description needle
_exptl_crystal_F_000 920
_exptl_crystal_size_max 0.53
_exptl_crystal_size_mid 0.09
_exptl_crystal_size_min 0.07
_refine_diff_density_max 3.402
_refine_diff_density_min -3.154
_refine_diff_density_rms 0.230
_refine_ls_extinction_method none
_refine_ls_goodness_of_fit_ref 1.054
_refine_ls_hydrogen_treatment constr
_refine_ls_matrix_type full
_refine_ls_number_parameters 203
_refine_ls_number_reflns 3685
_refine_ls_number_restraints 0
_refine_ls_restrained_S_all 1.054
_refine_ls_R_factor_all 0.0406
_refine_ls_R_factor_gt 0.0354
_refine_ls_shift/su_max 0.000
_refine_ls_shift/su_mean 0.000
_refine_ls_structure_factor_coef Fsqd
_refine_ls_weighting_details 'w=1/[\s^2^(Fo^2^)+(0.0698P)^2^] where P=(Fo^2^+2Fc^2^)/3'
_refine_ls_weighting_scheme calc
_refine_ls_wR_factor_gt 0.0886
_refine_ls_wR_factor_ref 0.0913
_reflns_Friedel_coverage 0.000
_reflns_number_gt 3281
_reflns_number_total 3685
_reflns_threshold_expression 'I > 2\s(I)'
_cod_data_source_file d0cy00618a2.cif
_cod_data_source_block l1034a
_cod_depositor_comments
;Adding full bibliography for 1558072--1558074.cif.

 Adding full bibliography for 1558072--1558074.cif.
;
_cod_original_cell_volume 1566.80(14)
_cod_original_sg_symbol_H-M 'P 21/c'
_cod_database_code 1558072
_shelx_shelxl_version_number 2018/3
_shelx_space_group_comment
;
The symmetry employed for this shelxl refinement is uniquely defined
by the following loop, which should always be used as a source of
symmetry information in preference to the above space-group names.
They are only intended as comments.
;

loop_
_space_group_symop_operation_xyz
'x, y, z'
'-x, y+1/2, -z+1/2'
'-x, -y, -z'
'x, -y-1/2, z-1/2'

loop_
_atom_site_label
_atom_site_type_symbol
_atom_site_fract_x
_atom_site_fract_y
_atom_site_fract_z
_atom_site_U_iso_or_equiv
_atom_site_adp_type
_atom_site_occupancy
_atom_site_site_symmetry_order
_atom_site_calc_flag
_atom_site_refinement_flags_posn
_atom_site_refinement_flags_adp
_atom_site_refinement_flags_occupancy
_atom_site_disorder_assembly
_atom_site_disorder_group
Re1 Re 0.32977(2) 0.52110(2) 0.39318(2) 0.01638(10) Uani 1 1 d . . . . .
O1 O 0.2135(2) 0.6522(4) 0.4301(3) 0.0220(7) Uani 1 1 d . . . . .
O2 O 0.3649(2) 0.4253(4) 0.6332(3) 0.0288(8) Uani 1 1 d . . . . .
O3 O 0.4921(2) 0.3231(5) 0.3301(3) 0.0328(8) Uani 1 1 d . . . . .
O4 O 0.4634(2) 0.7857(4) 0.4234(3) 0.0331(8) Uani 1 1 d . . . . .
N1 N 0.2877(2) 0.5734(5) 0.2190(3) 0.0178(7) Uani 1 1 d . . . . .
N2 N 0.2280(2) 0.3311(5) 0.3606(3) 0.0202(8) Uani 1 1 d . . . . .
C1 C 0.1668(3) 0.7545(5) 0.3720(4) 0.0194(9) Uani 1 1 d . . . . .
C2 C 0.0904(3) 0.8214(6) 0.4221(4) 0.0235(10) Uani 1 1 d . . . . .
H2 H 0.074357 0.792926 0.495048 0.028 Uiso 1 1 calc R U . . .
C3 C 0.0381(3) 0.9287(6) 0.3659(4) 0.0284(11) Uani 1 1 d . . . . .
H3 H -0.012722 0.973309 0.401549 0.034 Uiso 1 1 calc R U . . .
C4 C 0.0585(3) 0.9709(5) 0.2608(5) 0.0241(11) Uani 1 1 d . . . . .
H4 H 0.022363 1.044483 0.223414 0.029 Uiso 1 1 calc R U . . .
C5 C 0.1327(3) 0.9050(5) 0.2089(4) 0.0238(10) Uani 1 1 d . . . . .
H5 H 0.146226 0.932319 0.134953 0.029 Uiso 1 1 calc R U . . .
C6 C 0.1880(3) 0.7988(5) 0.2638(4) 0.0193(9) Uani 1 1 d . . . . .
C7 C 0.2694(3) 0.7388(5) 0.2025(4) 0.0202(9) Uani 1 1 d . . . . .
H7A H 0.259785 0.757834 0.122540 0.024 Uiso 1 1 calc R U . . .
H7B H 0.324412 0.795861 0.226463 0.024 Uiso 1 1 calc R U . . .
C8 C 0.2022(3) 0.4858(5) 0.1933(4) 0.0198(10) Uani 1 1 d . . . . .
H8A H 0.192289 0.481516 0.112217 0.024 Uiso 1 1 calc R U . . .
H8B H 0.148944 0.537094 0.226260 0.024 Uiso 1 1 calc R U . . .
C9 C 0.2101(3) 0.3281(5) 0.2389(4) 0.0218(9) Uani 1 1 d . . . . .
H9A H 0.152638 0.272445 0.223279 0.026 Uiso 1 1 calc R U . . .
H9B H 0.260635 0.274611 0.201821 0.026 Uiso 1 1 calc R U . . .
C10 C 0.3593(3) 0.5317(5) 0.1384(4) 0.0223(10) Uani 1 1 d . . . . .
H10A H 0.369308 0.422500 0.140768 0.033 Uiso 1 1 calc R U . . .
H10B H 0.416483 0.583864 0.157523 0.033 Uiso 1 1 calc R U . . .
H10C H 0.339273 0.561195 0.063804 0.033 Uiso 1 1 calc R U . . .
C11 C 0.1392(3) 0.3487(6) 0.4197(4) 0.0277(11) Uani 1 1 d . . . . .
H11A H 0.097517 0.267092 0.397857 0.041 Uiso 1 1 calc R U . . .
H11B H 0.111615 0.445968 0.400267 0.041 Uiso 1 1 calc R U . . .
H11C H 0.150434 0.344477 0.499776 0.041 Uiso 1 1 calc R U . . .
C12 C 0.2655(3) 0.1815(5) 0.3945(4) 0.0273(11) Uani 1 1 d . . . . .
H12A H 0.279686 0.182539 0.473988 0.041 Uiso 1 1 calc R U . . .
H12B H 0.321487 0.160814 0.353407 0.041 Uiso 1 1 calc R U . . .
H12C H 0.220102 0.102970 0.378497 0.041 Uiso 1 1 calc R U . . .
C13 C 0.3523(3) 0.4636(5) 0.5429(4) 0.0199(9) Uani 1 1 d . . . . .
C14 C 0.4309(3) 0.3968(5) 0.3550(4) 0.0218(9) Uani 1 1 d . . . . .
C15 C 0.4132(3) 0.6849(5) 0.4121(4) 0.0217(9) Uani 1 1 d . . . . .

loop_
_atom_site_aniso_label
_atom_site_aniso_U_11
_atom_site_aniso_U_22
_atom_site_aniso_U_33
_atom_site_aniso_U_23
_atom_site_aniso_U_13
_atom_site_aniso_U_12
Re1 0.01567(14) 0.01764(13) 0.01580(13) -0.00067(6) -0.00023(8) 0.00056(6)
O1 0.0247(16) 0.0220(17) 0.0192(16) 0.0031(13) 0.0036(12) 0.0067(13)
O2 0.0303(18) 0.033(2) 0.0230(19) 0.0024(16) -0.0022(14) -0.0032(16)
O3 0.0262(18) 0.038(2) 0.034(2) -0.0050(17) -0.0004(15) 0.0083(16)
O4 0.0358(19) 0.035(2) 0.029(2) -0.0050(17) 0.0012(15) -0.0116(17)
N1 0.0167(17) 0.0184(18) 0.0183(19) -0.0012(15) 0.0024(14) 0.0006(15)
N2 0.0199(18) 0.024(2) 0.017(2) 0.0012(15) 0.0022(14) 0.0003(15)
C1 0.021(2) 0.017(2) 0.020(2) -0.0014(18) -0.0028(17) 0.0009(18)
C2 0.021(2) 0.028(2) 0.021(2) -0.005(2) 0.0022(17) 0.0050(19)
C3 0.022(2) 0.032(3) 0.032(3) -0.011(2) -0.0031(19) 0.011(2)
C4 0.021(2) 0.021(2) 0.030(3) -0.0002(19) -0.009(2) 0.0023(17)
C5 0.028(2) 0.022(2) 0.021(2) 0.0003(19) -0.0043(18) -0.0019(19)
C6 0.019(2) 0.018(2) 0.021(2) -0.0022(18) 0.0012(17) -0.0017(17)
C7 0.023(2) 0.022(2) 0.015(2) 0.0023(18) 0.0052(16) -0.0001(18)
C8 0.016(2) 0.023(2) 0.020(2) 0.0005(17) -0.0008(18) -0.0026(16)
C9 0.024(2) 0.020(2) 0.022(2) -0.0039(19) -0.0024(18) 0.0002(18)
C10 0.023(2) 0.026(3) 0.018(2) -0.0022(18) 0.0072(19) 0.0000(18)
C11 0.023(2) 0.037(3) 0.023(2) 0.002(2) 0.0049(18) -0.005(2)
C12 0.037(3) 0.017(2) 0.028(3) 0.006(2) -0.006(2) -0.004(2)
C13 0.019(2) 0.017(2) 0.023(3) -0.0021(18) 0.0008(18) -0.0026(16)
C14 0.022(2) 0.020(2) 0.024(2) -0.0034(19) -0.0028(17) 0.0026(18)
C15 0.023(2) 0.021(2) 0.021(2) -0.0014(19) 0.0010(17) -0.0013(18)

loop_
_atom_type_symbol
_atom_type_description
_atom_type_scat_dispersion_real
_atom_type_scat_dispersion_imag
_atom_type_scat_source
C C 0.0033 0.0016 'International Tables Vol C Tables 4.2.6.8 and 6.1.1.4'
H H 0.0000 0.0000 'International Tables Vol C Tables 4.2.6.8 and 6.1.1.4'
N N 0.0061 0.0033 'International Tables Vol C Tables 4.2.6.8 and 6.1.1.4'
O O 0.0106 0.0060 'International Tables Vol C Tables 4.2.6.8 and 6.1.1.4'
Re Re -1.0185 7.2310 'International Tables Vol C Tables 4.2.6.8 and 6.1.1.4'

loop_
_diffrn_orient_matrix_type
_diffrn_orient_matrix_UB_11
_diffrn_orient_matrix_UB_12
_diffrn_orient_matrix_UB_13
_diffrn_orient_matrix_UB_21
_diffrn_orient_matrix_UB_22
_diffrn_orient_matrix_UB_23
_diffrn_orient_matrix_UB_31
_diffrn_orient_matrix_UB_32
_diffrn_orient_matrix_UB_33
'Nonius RMAT' -0.0403150 0.0906629 -0.0072743 -0.0538512 -0.0616137 0.0228477 0.0129133 0.0261050 0.0791895
'Nonius RMAT' -0.0426709 0.0877822 -0.0066647 -0.0516635 -0.0646807 0.0254356 0.0142152 0.0284285 0.0784507

loop_
_geom_angle_atom_site_label_1
_geom_angle_atom_site_label_2
_geom_angle_atom_site_label_3
_geom_angle
_geom_angle_site_symmetry_1
_geom_angle_site_symmetry_3
_geom_angle_publ_flag
C13 Re1 C14 87.2(2) . . ?
C13 Re1 C15 89.35(19) . . ?
C14 Re1 C15 88.53(19) . . ?
C13 Re1 O1 94.32(17) . . ?
C14 Re1 O1 177.10(15) . . ?
C15 Re1 O1 93.96(16) . . ?
C13 Re1 N1 173.16(16) . . ?
C14 Re1 N1 95.52(17) . . ?
C15 Re1 N1 96.98(17) . . ?
O1 Re1 N1 82.71(13) . . ?
C13 Re1 N2 93.99(16) . . ?
C14 Re1 N2 92.04(17) . . ?
C15 Re1 N2 176.64(16) . . ?
O1 Re1 N2 85.39(13) . . ?
N1 Re1 N2 79.66(14) . . ?
C1 O1 Re1 132.2(3) . . ?
C10 N1 C8 109.1(4) . . ?
C10 N1 C7 106.4(3) . . ?
C8 N1 C7 109.4(3) . . ?
C10 N1 Re1 112.3(3) . . ?
C8 N1 Re1 107.8(3) . . ?
C7 N1 Re1 111.9(3) . . ?
C12 N2 C9 108.3(4) . . ?
C12 N2 C11 106.2(4) . . ?
C9 N2 C11 109.4(3) . . ?
C12 N2 Re1 112.0(3) . . ?
C9 N2 Re1 106.8(3) . . ?
C11 N2 Re1 114.1(3) . . ?
O1 C1 C6 124.4(4) . . ?
O1 C1 C2 117.6(4) . . ?
C6 C1 C2 118.0(4) . . ?
C3 C2 C1 120.7(4) . . ?
C3 C2 H2 119.6 . . ?
C1 C2 H2 119.6 . . ?
C4 C3 C2 121.2(4) . . ?
C4 C3 H3 119.4 . . ?
C2 C3 H3 119.4 . . ?
C3 C4 C5 119.2(4) . . ?
C3 C4 H4 120.4 . . ?
C5 C4 H4 120.4 . . ?
C4 C5 C6 121.1(5) . . ?
C4 C5 H5 119.4 . . ?
C6 C5 H5 119.4 . . ?
C1 C6 C5 119.8(4) . . ?
C1 C6 C7 123.0(4) . . ?
C5 C6 C7 117.3(4) . . ?
N1 C7 C6 114.8(4) . . ?
N1 C7 H7A 108.6 . . ?
C6 C7 H7A 108.6 . . ?
N1 C7 H7B 108.6 . . ?
C6 C7 H7B 108.6 . . ?
H7A C7 H7B 107.5 . . ?
N1 C8 C9 110.3(4) . . ?
N1 C8 H8A 109.6 . . ?
C9 C8 H8A 109.6 . . ?
N1 C8 H8B 109.6 . . ?
C9 C8 H8B 109.6 . . ?
H8A C8 H8B 108.1 . . ?
N2 C9 C8 110.9(4) . . ?
N2 C9 H9A 109.5 . . ?
C8 C9 H9A 109.5 . . ?
N2 C9 H9B 109.5 . . ?
C8 C9 H9B 109.5 . . ?
H9A C9 H9B 108.1 . . ?
N1 C10 H10A 109.5 . . ?
N1 C10 H10B 109.5 . . ?
H10A C10 H10B 109.5 . . ?
N1 C10 H10C 109.5 . . ?
H10A C10 H10C 109.5 . . ?
H10B C10 H10C 109.5 . . ?
N2 C11 H11A 109.5 . . ?
N2 C11 H11B 109.5 . . ?
H11A C11 H11B 109.5 . . ?
N2 C11 H11C 109.5 . . ?
H11A C11 H11C 109.5 . . ?
H11B C11 H11C 109.5 . . ?
N2 C12 H12A 109.5 . . ?
N2 C12 H12B 109.5 . . ?
H12A C12 H12B 109.5 . . ?
N2 C12 H12C 109.5 . . ?
H12A C12 H12C 109.5 . . ?
H12B C12 H12C 109.5 . . ?
O2 C13 Re1 178.3(4) . . ?
O3 C14 Re1 178.7(5) . . ?
O4 C15 Re1 179.4(4) . . ?

loop_
_geom_bond_atom_site_label_1
_geom_bond_atom_site_label_2
_geom_bond_distance
_geom_bond_site_symmetry_2
_geom_bond_publ_flag
Re1 C13 1.906(5) . ?
Re1 C14 1.905(4) . ?
Re1 C15 1.908(5) . ?
Re1 O1 2.111(3) . ?
Re1 N1 2.235(4) . ?
Re1 N2 2.278(4) . ?
O1 C1 1.330(5) . ?
O2 C13 1.155(6) . ?
O3 C14 1.151(5) . ?
O4 C15 1.164(6) . ?
N1 C10 1.486(6) . ?
N1 C8 1.499(6) . ?
N1 C7 1.504(6) . ?
N2 C12 1.490(6) . ?
N2 C9 1.492(6) . ?
N2 C11 1.498(6) . ?
C1 C6 1.404(6) . ?
C1 C2 1.409(6) . ?
C2 C3 1.391(7) . ?
C2 H2 0.9500 . ?
C3 C4 1.362(8) . ?
C3 H3 0.9500 . ?
C4 C5 1.389(7) . ?
C4 H4 0.9500 . ?
C5 C6 1.402(6) . ?
C5 H5 0.9500 . ?
C6 C7 1.507(6) . ?
C7 H7A 0.9900 . ?
C7 H7B 0.9900 . ?
C8 C9 1.507(6) . ?
C8 H8A 0.9900 . ?
C8 H8B 0.9900 . ?
C9 H9A 0.9900 . ?
C9 H9B 0.9900 . ?
C10 H10A 0.9800 . ?
C10 H10B 0.9800 . ?
C10 H10C 0.9800 . ?
C11 H11A 0.9800 . ?
C11 H11B 0.9800 . ?
C11 H11C 0.9800 . ?
C12 H12A 0.9800 . ?
C12 H12B 0.9800 . ?
C12 H12C 0.9800 . ?

loop_
_geom_torsion_atom_site_label_1
_geom_torsion_atom_site_label_2
_geom_torsion_atom_site_label_3
_geom_torsion_atom_site_label_4
_geom_torsion
_geom_torsion_site_symmetry_1
_geom_torsion_site_symmetry_2
_geom_torsion_site_symmetry_3
_geom_torsion_site_symmetry_4
_geom_torsion_publ_flag
Re1 O1 C1 C6 0.2(6) . . . . ?
Re1 O1 C1 C2 179.5(3) . . . . ?
O1 C1 C2 C3 -179.7(4) . . . . ?
C6 C1 C2 C3 -0.4(7) . . . . ?
C1 C2 C3 C4 0.8(8) . . . . ?
C2 C3 C4 C5 0.2(7) . . . . ?
C3 C4 C5 C6 -1.5(7) . . . . ?
O1 C1 C6 C5 178.3(4) . . . . ?
C2 C1 C6 C5 -0.9(6) . . . . ?
O1 C1 C6 C7 -2.5(7) . . . . ?
C2 C1 C6 C7 178.3(4) . . . . ?
C4 C5 C6 C1 1.9(7) . . . . ?
C4 C5 C6 C7 -177.3(4) . . . . ?
C10 N1 C7 C6 170.7(4) . . . . ?
C8 N1 C7 C6 53.1(5) . . . . ?
Re1 N1 C7 C6 -66.3(4) . . . . ?
C1 C6 C7 N1 39.9(6) . . . . ?
C5 C6 C7 N1 -140.9(4) . . . . ?
C10 N1 C8 C9 79.9(5) . . . . ?
C7 N1 C8 C9 -164.1(4) . . . . ?
Re1 N1 C8 C9 -42.2(4) . . . . ?
C12 N2 C9 C8 -161.3(4) . . . . ?
C11 N2 C9 C8 83.3(5) . . . . ?
Re1 N2 C9 C8 -40.5(4) . . . . ?
N1 C8 C9 N2 57.5(5) . . . . ?
